data_2205086
loop_
_publ_author_name
'Fa-Qian Liu'
'Wei-Hua Li'
'Hai-Bin Song'
'Lu-De Lu'
'Xu-Jie Yang'
'Xin Wang'

_publ_section_title
;
 1-(4-Hydroxyphenyl)-3-(1<i>H</i>-1,2,4-triazol-1-yl)propan-1-one
;
_journal_issue 2
_journal_name_full 'Acta Crystallographica Section E'
_journal_page_first o400
_journal_page_last o401
_journal_paper_doi 10.1107/S1600536805001169
_journal_volume 61
_journal_year 2005
_chemical_formula_iupac 'C11 H11 N3 O2'
_chemical_formula_moiety 'C11 H11 N3 O2'
_chemical_formula_sum 'C11 H11 N3 O2'
_chemical_formula_weight 217.23
_chemical_name_systematic
;
1-(4-Hydroxyphenyl)-3-(1H-1,2,4-triazol-1-yl)propan-1-one
;
_space_group_IT_number 9
_symmetry_cell_setting monoclinic
_symmetry_space_group_name_Hall 'C -2yc'
_symmetry_space_group_name_H-M 'C 1 c 1'
_atom_sites_solution_hydrogens geom
_atom_sites_solution_primary direct
_atom_sites_solution_secondary difmap
_audit_creation_method SHELXL-97
_cell_angle_alpha 90.00
_cell_angle_beta 90.929(2)
_cell_angle_gamma 90.00
_cell_formula_units_Z 4
_cell_length_a 22.759(4)
_cell_length_b 5.5729(9)
_cell_length_c 8.3902(14)
_cell_measurement_reflns_used 1098
_cell_measurement_temperature 293(2)
_cell_measurement_theta_max 26.71
_cell_measurement_theta_min 3.58
_cell_volume 1064.0(3)
_computing_cell_refinement SMART
_computing_data_collection 'SMART (Bruker, 1998)'
_computing_data_reduction 'SAINT (Bruker, 1999)'
_computing_molecular_graphics 'SHELXTL (Bruker, 1999)'
_computing_publication_material SHELXTL
_computing_structure_refinement 'SHELXL97 (Sheldrick, 1997)'
_computing_structure_solution 'SHELXS97 (Sheldrick, 1997)'
_diffrn_ambient_temperature 293(2)
_diffrn_measured_fraction_theta_full 0.998
_diffrn_measured_fraction_theta_max 0.998
_diffrn_measurement_device_type 'Bruker SMART CCD area-detector'
_diffrn_measurement_method '\f and \w'
_diffrn_radiation_monochromator graphite
_diffrn_radiation_source 'fine-focus sealed tube'
_diffrn_radiation_type MoK\a
_diffrn_radiation_wavelength 0.71073
_diffrn_reflns_av_R_equivalents 0.0178
_diffrn_reflns_av_sigmaI/netI 0.0216
_diffrn_reflns_limit_h_max 21
_diffrn_reflns_limit_h_min -29
_diffrn_reflns_limit_k_max 7
_diffrn_reflns_limit_k_min -7
_diffrn_reflns_limit_l_max 11
_diffrn_reflns_limit_l_min -9
_diffrn_reflns_number 3413
_diffrn_reflns_theta_full 27.85
_diffrn_reflns_theta_max 27.85
_diffrn_reflns_theta_min 1.79
_diffrn_standards_decay_% 0
_diffrn_standards_number 0
_exptl_absorpt_coefficient_mu 0.097
_exptl_absorpt_correction_T_max 0.981
_exptl_absorpt_correction_T_min 0.958
_exptl_absorpt_correction_type multi-scan
_exptl_absorpt_process_details '(SADABS; Sheldrick, 1996)'
_exptl_crystal_colour colorless
_exptl_crystal_density_diffrn 1.356
_exptl_crystal_density_method 'not measured'
_exptl_crystal_description plate
_exptl_crystal_F_000 456
_exptl_crystal_size_max 0.28
_exptl_crystal_size_mid 0.22
_exptl_crystal_size_min 0.20
_refine_diff_density_max 0.121
_refine_diff_density_min -0.131
_refine_ls_abs_structure_details none
_refine_ls_extinction_method none
_refine_ls_goodness_of_fit_ref 1.030
_refine_ls_hydrogen_treatment mixed
_refine_ls_matrix_type full
_refine_ls_number_parameters 149
_refine_ls_number_reflns 1271
_refine_ls_number_restraints 3
_refine_ls_restrained_S_all 1.029
_refine_ls_R_factor_all 0.0415
_refine_ls_R_factor_gt 0.0296
_refine_ls_shift/su_max 0.001
_refine_ls_shift/su_mean 0.000
_refine_ls_structure_factor_coef Fsqd
_refine_ls_weighting_details 'calc w = 1/[\s^2^(Fo^2^)+(0.0423P)^2^+0.0744P] where P = (Fo^2^+2Fc^2^)/3'
_refine_ls_weighting_scheme calc
_refine_ls_wR_factor_gt 0.0710
_refine_ls_wR_factor_ref 0.0761
_reflns_number_gt 1006
_reflns_number_total 1271
_reflns_threshold_expression I>2\s(I)
_cod_data_source_file hg6135.cif
_cod_data_source_block I
_cod_depositor_comments
;
The following automatic conversions were performed:
'_symmetry_cell_setting' value 'Monoclinic' changed to 'monoclinic'
according to '/home/saulius/struct/CIF-dictionaries/cif_core.dic'
dictionary named 'cif_core.dic' version 2.4.1 from 2010-06-29.

Automatic conversion script
Id: cif_fix_enum 1527 2010-12-29 10:47:43Z saulius 

The following automatic conversions were performed:

'_symmetry_cell_setting' value 'Monoclinic' changed to 'monoclinic'
according to /home/saulius/struct/CIF-dictionaries/cif_core.dic
dictionary named 'cif_core.dic' version 2.4.1 from 2010-06-29.

Automatic conversion script
Id: cif_fix_values 1715 2011-07-08 13:25:40Z adriana 
;
_cod_original_sg_symbol_H-M 'C c'
_cod_database_code 2205086
_cod_database_fobs_code 2205086

loop_
_symmetry_equiv_pos_as_xyz
'x, y, z'
'x, -y, z+1/2'
'x+1/2, y+1/2, z'
'x+1/2, -y+1/2, z+1/2'

loop_
_atom_site_label
_atom_site_fract_x
_atom_site_fract_y
_atom_site_fract_z
_atom_site_U_iso_or_equiv
_atom_site_adp_type
_atom_site_calc_flag
_atom_site_refinement_flags
_atom_site_occupancy
_atom_site_type_symbol
N1 0.14909(8) 0.2545(3) 0.1435(2) 0.0422(4) Uani d . 1 N
N2 0.17183(8) 0.0500(3) 0.0831(2) 0.0547(5) Uani d . 1 N
N3 0.21645(8) 0.3727(3) -0.0190(2) 0.0518(5) Uani d . 1 N
O1 0.03756(7) 0.5294(3) 0.0556(2) 0.0598(5) Uani d . 1 O
O2 -0.21274(6) 0.1802(3) -0.17034(17) 0.0532(4) Uani d D 1 O
H2 -0.2324(10) 0.073(4) -0.120(3) 0.069(9) Uiso d D 1 H
C1 0.01373(9) 0.3386(4) 0.0832(2) 0.0429(5) Uani d . 1 C
C2 0.04437(9) 0.1561(4) 0.1890(3) 0.0470(5) Uani d . 1 C
H2A 0.0519 0.0125 0.1273 0.056 Uiso calc R 1 H
H2B 0.0185 0.1126 0.2751 0.056 Uiso calc R 1 H
C3 0.10210(10) 0.2470(4) 0.2596(2) 0.0504(5) Uani d . 1 C
H3A 0.0962 0.4069 0.3021 0.060 Uiso calc R 1 H
H3B 0.1140 0.1435 0.3474 0.060 Uiso calc R 1 H
C4 0.21187(10) 0.1313(4) -0.0136(3) 0.0564(6) Uani d . 1 C
H4 0.2353 0.0305 -0.0738 0.068 Uiso calc R 1 H
C5 0.17636(9) 0.4422(4) 0.0827(2) 0.0463(5) Uani d . 1 C
H5 0.1683 0.6011 0.1082 0.056 Uiso calc R 1 H
C6 -0.04500(8) 0.2822(4) 0.0161(2) 0.0384(4) Uani d . 1 C
C7 -0.07716(9) 0.0807(4) 0.0587(2) 0.0462(5) Uani d . 1 C
H7 -0.0606 -0.0310 0.1284 0.055 Uiso calc R 1 H
C8 -0.13323(9) 0.0440(4) -0.0007(3) 0.0480(5) Uani d . 1 C
H8 -0.1543 -0.0905 0.0306 0.058 Uiso calc R 1 H
C9 -0.15838(8) 0.2058(4) -0.1068(2) 0.0413(5) Uani d . 1 C
C10 -0.12644(9) 0.4057(4) -0.1531(3) 0.0477(5) Uani d . 1 C
H10 -0.1425 0.5136 -0.2262 0.057 Uiso calc R 1 H
C11 -0.07100(9) 0.4437(4) -0.0906(2) 0.0456(5) Uani d . 1 C
H11 -0.0504 0.5802 -0.1203 0.055 Uiso calc R 1 H

loop_
_atom_site_aniso_label
_atom_site_aniso_U_11
_atom_site_aniso_U_22
_atom_site_aniso_U_33
_atom_site_aniso_U_12
_atom_site_aniso_U_13
_atom_site_aniso_U_23
N1 0.0343(8) 0.0424(9) 0.0498(9) -0.0005(7) -0.0046(7) -0.0051(7)
N2 0.0485(11) 0.0427(9) 0.0730(14) -0.0028(9) 0.0049(10) -0.0103(9)
N3 0.0374(9) 0.0585(11) 0.0595(11) -0.0056(9) -0.0024(8) 0.0010(9)
O1 0.0462(9) 0.0521(9) 0.0807(11) -0.0142(7) -0.0069(7) 0.0130(8)
O2 0.0383(9) 0.0641(10) 0.0572(9) -0.0041(7) -0.0025(7) 0.0040(8)
C1 0.0385(11) 0.0434(10) 0.0469(12) -0.0021(9) 0.0043(9) -0.0003(9)
C2 0.0386(11) 0.0506(11) 0.0518(12) 0.0009(9) 0.0043(9) 0.0063(10)
C3 0.0414(11) 0.0658(13) 0.0439(11) 0.0032(10) -0.0009(9) 0.0016(10)
C4 0.0429(12) 0.0578(13) 0.0686(15) -0.0013(11) 0.0063(11) -0.0145(12)
C5 0.0389(11) 0.0419(10) 0.0579(14) -0.0015(9) -0.0073(10) 0.0003(10)
C6 0.0352(11) 0.0406(11) 0.0395(11) -0.0012(8) 0.0041(8) 0.0013(8)
C7 0.0426(12) 0.0432(11) 0.0529(13) -0.0036(9) -0.0003(10) 0.0080(9)
C8 0.0426(12) 0.0439(11) 0.0575(13) -0.0073(10) 0.0016(9) 0.0076(10)
C9 0.0346(11) 0.0459(11) 0.0435(11) -0.0006(9) 0.0038(8) -0.0051(9)
C10 0.0441(12) 0.0474(12) 0.0517(13) 0.0020(10) 0.0002(10) 0.0107(10)
C11 0.0416(11) 0.0426(11) 0.0527(12) -0.0073(9) 0.0053(9) 0.0076(9)

loop_
_atom_type_symbol
_atom_type_description
_atom_type_scat_dispersion_real
_atom_type_scat_dispersion_imag
_atom_type_scat_source
C C 0.0033 0.0000 'International Tables Vol C Tables 4.2.6.8 and 6.1.1.4'
H H 0.0000 0.0000 'International Tables Vol C Tables 4.2.6.8 and 6.1.1.4'
N N 0.0061 0.0000 'International Tables Vol C Tables 4.2.6.8 and 6.1.1.4'
O O 0.0106 0.0000 'International Tables Vol C Tables 4.2.6.8 and 6.1.1.4'

loop_
_geom_angle_atom_site_label_1
_geom_angle_atom_site_label_2
_geom_angle_atom_site_label_3
_geom_angle
C5 N1 N2 109.66(17)
C5 N1 C3 129.36(18)
N2 N1 C3 120.98(17)
C4 N2 N1 102.39(17)
C5 N3 C4 102.49(18)
C9 O2 H2 111.2(18)
O1 C1 C6 121.13(18)
O1 C1 C2 119.75(18)
C6 C1 C2 119.12(17)
C1 C2 C3 113.09(18)
C1 C2 H2A 109.0
C3 C2 H2A 109.0
C1 C2 H2B 109.0
C3 C2 H2B 109.0
H2A C2 H2B 107.8
N1 C3 C2 112.83(17)
N1 C3 H3A 109.0
C2 C3 H3A 109.0
N1 C3 H3B 109.0
C2 C3 H3B 109.0
H3A C3 H3B 107.8
N2 C4 N3 114.9(2)
N2 C4 H4 122.6
N3 C4 H4 122.6
N3 C5 N1 110.61(19)
N3 C5 H5 124.7
N1 C5 H5 124.7
C7 C6 C11 117.82(17)
C7 C6 C1 123.46(17)
C11 C6 C1 118.66(17)
C8 C7 C6 121.02(19)
C8 C7 H7 119.5
C6 C7 H7 119.5
C7 C8 C9 120.4(2)
C7 C8 H8 119.8
C9 C8 H8 119.8
O2 C9 C8 123.56(19)
O2 C9 C10 117.12(17)
C8 C9 C10 119.31(18)
C11 C10 C9 119.90(18)
C11 C10 H10 120.1
C9 C10 H10 120.1
C10 C11 C6 121.48(18)
C10 C11 H11 119.3
C6 C11 H11 119.3

loop_
_geom_bond_atom_site_label_1
_geom_bond_atom_site_label_2
_geom_bond_distance
_geom_bond_publ_flag
N1 C5 1.323(3) ?
N1 N2 1.354(2) ?
N1 C3 1.459(3) yes
N2 C4 1.311(3) ?
N3 C5 1.317(3) ?
N3 C4 1.350(3) ?
O1 C1 1.218(2) yes
O2 C9 1.347(2) yes
O2 H2 0.857(10) ?
C1 C6 1.476(3) yes
C1 C2 1.513(3) yes
C2 C3 1.519(3) ?
C2 H2A 0.9700 ?
C2 H2B 0.9700 ?
C3 H3A 0.9700 ?
C3 H3B 0.9700 ?
C4 H4 0.9300 ?
C5 H5 0.9300 ?
C6 C7 1.390(3) ?
C6 C11 1.395(3) ?
C7 C8 1.378(3) ?
C7 H7 0.9300 ?
C8 C9 1.384(3) ?
C8 H8 0.9300 ?
C9 C10 1.389(3) ?
C10 C11 1.375(3) ?
C10 H10 0.9300 ?
C11 H11 0.9300 ?

loop_
_geom_hbond_atom_site_label_D
_geom_hbond_atom_site_label_H
_geom_hbond_atom_site_label_A
_geom_hbond_site_symmetry_A
_geom_hbond_distance_DH
_geom_hbond_distance_HA
_geom_hbond_distance_DA
_geom_hbond_angle_DHA
_geom_hbond_publ_flag
O2 H2 N3 3_445 0.857(10) 1.834(11) 2.685(2) 172(3) yes
C3 H3A O1 2_565 0.97 2.55 3.162(3) 120 yes
C3 H3B N2 2_555 0.97 2.59 3.534(3) 163 yes
C4 H4 O2 3_545 0.93 2.43 3.327(3) 162 yes
C5 H5 N2 1_565 0.93 2.51 3.389(5) 157 yes

loop_
_geom_torsion_atom_site_label_1
_geom_torsion_atom_site_label_2
_geom_torsion_atom_site_label_3
_geom_torsion_atom_site_label_4
_geom_torsion
_geom_torsion_publ_flag
C5 N1 N2 C4 -0.6(2) ?
C3 N1 N2 C4 -179.81(19) ?
O1 C1 C2 C3 4.1(3) yes
C6 C1 C2 C3 -175.41(17) ?
C5 N1 C3 C2 112.7(2) yes
N2 N1 C3 C2 -68.2(2) yes
C1 C2 C3 N1 -74.4(2) ?
N1 N2 C4 N3 0.1(2) ?
C5 N3 C4 N2 0.3(3) ?
C4 N3 C5 N1 -0.7(2) ?
N2 N1 C5 N3 0.9(2) ?
C3 N1 C5 N3 179.99(19) ?
O1 C1 C6 C7 -172.0(2) yes
C2 C1 C6 C7 7.5(3) ?
O1 C1 C6 C11 5.2(3) ?
C2 C1 C6 C11 -175.30(18) ?
C11 C6 C7 C8 -1.0(3) ?
C1 C6 C7 C8 176.2(2) ?
C6 C7 C8 C9 1.1(3) ?
C7 C8 C9 O2 179.5(2) ?
C7 C8 C9 C10 0.2(3) ?
O2 C9 C10 C11 179.09(19) ?
C8 C9 C10 C11 -1.5(3) ?
C9 C10 C11 C6 1.6(3) ?
C7 C6 C11 C10 -0.4(3) ?
C1 C6 C11 C10 -177.7(2) ?

loop_
_cod_related_entry_id
_cod_related_entry_database
_cod_related_entry_code
1 ChemSpider 21129972
